data_4515786
loop_
_publ_author_name
'Messinis, Antonis M.'
'Wright, William R. H.'
'Batsanov, Andrei S.'
'Howard, Judith A. K.'
'Hanton, Martin J.'
'Dyer, Philip W.'

_publ_section_title
;
 Exploration of Homogeneous Ethylene Dimerization Mediated by Tungsten
 Mono(imido) Complexes
;
_journal_issue 12
_journal_name_full 'ACS Catalysis'
_journal_page_first 11235
_journal_paper_doi 10.1021/acscatal.8b02201
_journal_volume 8
_journal_year 2018
_chemical_formula_moiety 'C24 H34 Cl7 N2 W2 1-,C8 H20 N 1+'
_chemical_formula_sum 'C32 H54 Cl7 N3 W2'
_chemical_formula_weight 1096.63
_space_group_crystal_system orthorhombic
_space_group_IT_number 56
_space_group_name_Hall '-P 2ab 2ac'
_space_group_name_H-M_alt 'P c c n'
_atom_sites_solution_hydrogens mixed
_atom_sites_solution_primary heavy
_atom_sites_solution_secondary difmap
_audit_creation_date 2016-12-26
_audit_creation_method
;
Olex2 1.2-beta
(compiled 2016.12.12 svn.r3370 for OlexSys, GUI svn.r5282)
;
_cell_angle_alpha 90
_cell_angle_beta 90
_cell_angle_gamma 90
_cell_formula_units_Z 4
_cell_length_a 9.5696(3)
_cell_length_b 10.7140(3)
_cell_length_c 40.8756(12)
_cell_measurement_reflns_used 9187
_cell_measurement_temperature 120
_cell_measurement_theta_max 28.85
_cell_measurement_theta_min 2.75
_cell_volume 4190.9(2)
_computing_cell_refinement 'SAINT v7.46A (Bruker, 2008)'
_computing_data_collection 'SMART v5.625 (Bruker, 2001)'
_computing_data_reduction 'SAINT v7.46A (Bruker, 2008)'
_computing_molecular_graphics 'Olex2 (Dolomanov et al., 2009)'
_computing_publication_material 'Olex2 (Dolomanov et al., 2009)'
_computing_structure_refinement 'ShelXL 2014/7 multi-CPU version (Sheldrick, 2015)'
_computing_structure_solution 'SHELXS 2013/1 (Sheldrick, 2008)'
_diffrn_ambient_temperature 120
_diffrn_detector 'CCD area detector'
_diffrn_detector_area_resol_mean 5.6
_diffrn_detector_type 'Bruker SMART CCD 6000 area detector'
_diffrn_measured_fraction_theta_full 0.998
_diffrn_measured_fraction_theta_max 0.998
_diffrn_measurement_device 'three-circle diffractometer'
_diffrn_measurement_device_type 'Bruker SMART CCD 6000 area detector'
_diffrn_measurement_method 'narrow-frame \w scans'
_diffrn_radiation_probe x-ray
_diffrn_radiation_type MoK\a
_diffrn_radiation_wavelength 0.71073
_diffrn_reflns_av_R_equivalents 0.0352
_diffrn_reflns_av_unetI/netI 0.0191
_diffrn_reflns_Laue_measured_fraction_full 0.998
_diffrn_reflns_Laue_measured_fraction_max 0.998
_diffrn_reflns_limit_h_max 13
_diffrn_reflns_limit_h_min -13
_diffrn_reflns_limit_k_max 14
_diffrn_reflns_limit_k_min -13
_diffrn_reflns_limit_l_max 55
_diffrn_reflns_limit_l_min -55
_diffrn_reflns_number 50787
_diffrn_reflns_point_group_measured_fraction_full 0.998
_diffrn_reflns_point_group_measured_fraction_max 0.998
_diffrn_reflns_theta_full 28.000
_diffrn_reflns_theta_max 28.998
_diffrn_reflns_theta_min 1.993
_diffrn_source 'sealed X-ray tube'
_diffrn_standards_number 0
_exptl_absorpt_coefficient_mu 5.956
_exptl_absorpt_correction_T_max 0.6686
_exptl_absorpt_correction_T_min 0.1473
_exptl_absorpt_correction_type integration
_exptl_absorpt_process_details
;
SADABS-2009/1 (Bruker, 2010) was used for absorption correction.
wR2(int) was 0.0617 before and 0.0528 after correction.
The Ratio of minimum to maximum transmission is 0.2203.
The \l/2 correction factor is 0.0015.
;
_exptl_crystal_colour orange
_exptl_crystal_colour_primary orange
_exptl_crystal_density_diffrn 1.738
_exptl_crystal_density_method 'not measured'
_exptl_crystal_description plate
_exptl_crystal_F_000 2136
_exptl_crystal_size_max 0.4
_exptl_crystal_size_mid 0.35
_exptl_crystal_size_min 0.06
_refine_diff_density_max 2.366
_refine_diff_density_min -3.684
_refine_diff_density_rms 0.199
_refine_ls_extinction_method none
_refine_ls_goodness_of_fit_ref 1.287
_refine_ls_hydrogen_treatment constr
_refine_ls_matrix_type full
_refine_ls_number_parameters 235
_refine_ls_number_reflns 5565
_refine_ls_number_restraints 194
_refine_ls_restrained_S_all 1.285
_refine_ls_R_factor_all 0.1053
_refine_ls_R_factor_gt 0.0926
_refine_ls_shift/su_max 0.003
_refine_ls_shift/su_mean 0.000
_refine_ls_structure_factor_coef Fsqd
_refine_ls_weighting_details 'w=1/[\s^2^(Fo^2^)+92.2660P] where P=(Fo^2^+2Fc^2^)/3'
_refine_ls_weighting_scheme calc
_refine_ls_wR_factor_gt 0.1621
_refine_ls_wR_factor_ref 0.1673
_reflns_Friedel_coverage 0.000
_reflns_number_gt 4705
_reflns_number_total 5565
_reflns_threshold_expression 'I > 2\s(I)'
_cod_data_source_file cs8b02201_si_002.cif
_cod_data_source_block 3
_cod_database_code 4515786
_shelx_shelxl_version_number 2014/7
_shelx_space_group_comment
;
The symmetry employed for this shelxl refinement is uniquely defined
by the following loop, which should always be used as a source of
symmetry information in preference to the above space-group names.
They are only intended as comments.
;
_shelx_estimated_absorpt_t_max 0.716
_shelx_estimated_absorpt_t_min 0.199
_olex2_refinement_description
;
1. Fixed Uiso
 At 1.2 times of:
  All C(H) groups, All C(H,H) groups
 At 1.5 times of:
  All C(H,H,H) groups, All C(H,H,H,H,H,H) groups
2. Restrained distances
 C14-C13
 1.5 with sigma of 0.02
 C5-C4B \\sim C5-C4A \\sim C6B-C5 \\sim C6A-C5
 with sigma of 0.02
 C16-C15B \\sim C16-C15A
 with sigma of 0.02
 N2-C15B \\sim N2-C15A \\sim N2-C13
 with sigma of 0.02
3. Rigid body (RIGU) restrains
 All non-hydrogen atoms
 with sigma for 1-2 distances of 0.004 and sigma for 1-3 distances of 0.004
4. Others
 Uiso(H1A)=Uiso(H1B)=Uiso(H1C)=FVAR(1)
 Uiso(H3A)=Uiso(H3B)=Uiso(H3C)=FVAR(2)
 Uiso(H4AA)=Uiso(H4AB)=Uiso(H4AC)=FVAR(3)
 Fixed Sof: H5A(0.67) H5B(0.33) C4A(0.67) H4AA(0.67) H4AB(0.67) H4AC(0.67)
 C6A(0.67) H6AA(0.67) H6AB(0.67) H6AC(0.67) C4B(0.33) H4BA(0.33) H4BB(0.33)
 H4BC(0.33) C6B(0.33) H6BA(0.33) H6BB(0.33) H6BC(0.33) C15A(0.5) H15A(0.5)
 H15B(0.5) C15B(0.5) H15C(0.5) H15D(0.5) H16A(0.5) H16B(0.5) H16C(0.5)
 H16E(0.5) H16F(0.5) H16D(0.5)
5.a Riding coordinates:
 C5(H5A,H5B), C4B(H4BA,H4BB,H4BC), C6B(H6BA,H6BB,H6BC), C13(H13A,H13B),
 C15A(H15A,H15B), C15B(H15C,H15D), C16(H16A,H16B,H16C,H16E,H16F,H16D)
5.b Rotating group:
 C1(H1A,H1B,H1C), C3(H3A,H3B,H3C), C4A(H4AA,H4AB,H4AC), C6A(H6AA,H6AB,H6AC)
5.c Ternary CH refined with riding coordinates:
 C2(H2)
5.d Aromatic/amide H refined with riding coordinates:
 C9(H9), C10(H10), C11(H11)
5.e Idealised Me refined as rotating group:
 C14(H14A,H14B,H14C)
;

loop_
_space_group_symop_operation_xyz
'x, y, z'
'-x+1/2, -y+1/2, z'
'x+1/2, -y, -z+1/2'
'-x, y+1/2, -z+1/2'
'-x, -y, -z'
'x-1/2, y-1/2, -z'
'-x-1/2, y, z-1/2'
'x, -y-1/2, z-1/2'

loop_
_atom_site_label
_atom_site_type_symbol
_atom_site_fract_x
_atom_site_fract_y
_atom_site_fract_z
_atom_site_U_iso_or_equiv
_atom_site_adp_type
_atom_site_occupancy
_atom_site_site_symmetry_order
_atom_site_calc_flag
_atom_site_refinement_flags_posn
_atom_site_refinement_flags_adp
_atom_site_refinement_flags_occupancy
_atom_site_disorder_assembly
_atom_site_disorder_group
W W 0.73594(6) 0.61876(6) 0.65115(2) 0.05622(19) Uani 1 1 d . U . . .
Cl1 Cl 0.5463(3) 0.7662(4) 0.64511(6) 0.0526(8) Uani 1 1 d . U . . .
Cl2 Cl 0.7500 0.7500 0.70434(11) 0.093(2) Uani 1 2 d S TU P . .
Cl3 Cl 0.5511(4) 0.4924(5) 0.67092(10) 0.0848(14) Uani 1 1 d . U . . .
Cl4 Cl 0.8833(5) 0.4737(5) 0.67796(12) 0.1003(17) Uani 1 1 d . U . . .
N1 N 0.7406(9) 0.5710(8) 0.6109(2) 0.0394(17) Uani 1 1 d . U . . .
C1 C 0.4251(11) 0.5909(10) 0.5804(3) 0.041(2) Uani 1 1 d . U . . .
H1A H 0.3467 0.6464 0.5855 0.043(19) Uiso 1 1 d GR . . . .
H1B H 0.4579 0.5507 0.6005 0.043(19) Uiso 1 1 d GR . . . .
H1C H 0.3944 0.5270 0.5648 0.043(19) Uiso 1 1 d GR . . . .
C2 C 0.5452(10) 0.6676(9) 0.5652(2) 0.0317(18) Uani 1 1 d . U . . .
H2 H 0.5826 0.7236 0.5827 0.038 Uiso 1 1 calc R . . . .
C3 C 0.4893(12) 0.7507(13) 0.5380(3) 0.048(3) Uani 1 1 d . U . . .
H3A H 0.5667 0.7972 0.5281 0.05(2) Uiso 1 1 d GR . . . .
H3B H 0.4212 0.8095 0.5471 0.05(2) Uiso 1 1 d GR . . . .
H3C H 0.4440 0.6990 0.5213 0.05(2) Uiso 1 1 d GR . . . .
C5 C 0.9549(13) 0.3904(12) 0.5947(4) 0.066(3) Uani 1 1 d D U . . .
H5A H 0.9071 0.3954 0.6164 0.079 Uiso 0.67 1 d R . . A 1
H5B H 0.9581 0.4554 0.6122 0.079 Uiso 0.33 1 d R . . B 2
C7 C 0.7544(11) 0.5343(9) 0.5782(3) 0.0374(18) Uani 1 1 d . U . . .
C8 C 0.6642(10) 0.5825(9) 0.5545(3) 0.0342(19) Uani 1 1 d . U . . .
C9 C 0.6799(12) 0.5464(12) 0.5223(3) 0.051(3) Uani 1 1 d . U . . .
H9 H 0.6193 0.5791 0.5060 0.061 Uiso 1 1 calc R . . . .
C10 C 0.7830(14) 0.4634(14) 0.5137(4) 0.069(3) Uani 1 1 d . U . . .
H10 H 0.7945 0.4402 0.4914 0.083 Uiso 1 1 calc R . . . .
C11 C 0.8685(13) 0.4143(13) 0.5368(4) 0.062(3) Uani 1 1 d . U . . .
H11 H 0.9377 0.3557 0.5303 0.075 Uiso 1 1 calc R . . . .
C12 C 0.8585(12) 0.4463(11) 0.5690(4) 0.051(2) Uani 1 1 d . U . . .
C4A C 0.987(3) 0.2535(19) 0.5876(8) 0.098(8) Uani 0.67 1 d D U . C 1
H4AA H 0.8992 0.2087 0.5834 0.09(5) Uiso 0.67 1 d GR . . C 1
H4AB H 1.0474 0.2478 0.5684 0.09(5) Uiso 0.67 1 d GR . . C 1
H4AC H 1.0338 0.2161 0.6065 0.09(5) Uiso 0.67 1 d GR . . C 1
C6A C 1.092(2) 0.460(2) 0.5972(7) 0.076(7) Uani 0.67 1 d D U . C 1
H6AA H 1.1448 0.4294 0.6161 0.114 Uiso 0.67 1 d GR . . C 1
H6AB H 1.1469 0.4455 0.5772 0.114 Uiso 0.67 1 d GR . . C 1
H6AC H 1.0742 0.5493 0.5997 0.114 Uiso 0.67 1 d GR . . C 1
C4B C 0.898(4) 0.277(4) 0.6123(13) 0.085(14) Uani 0.33 1 d D U . C 2
H4BA H 0.9674 0.2483 0.6283 0.128 Uiso 0.33 1 d R . . C 2
H4BB H 0.8107 0.2973 0.6237 0.128 Uiso 0.33 1 d R . . C 2
H4BC H 0.8803 0.2104 0.5963 0.128 Uiso 0.33 1 d R . . C 2
C6B C 1.106(3) 0.380(5) 0.5832(14) 0.083(11) Uani 0.33 1 d D U . C 2
H6BA H 1.1321 0.4578 0.5722 0.125 Uiso 0.33 1 d R . . C 2
H6BB H 1.1676 0.3660 0.6020 0.125 Uiso 0.33 1 d R . . C 2
H6BC H 1.1151 0.3101 0.5678 0.125 Uiso 0.33 1 d R . . C 2
N2 N 0.2500 0.7500 0.7347(4) 0.071(4) Uani 1 2 d DS TU P . .
C13 C 0.283(3) 0.8577(16) 0.7110(5) 0.112(6) Uani 1 1 d D U . . .
H13A H 0.3534 0.8291 0.6949 0.135 Uiso 1 1 d R . . . .
H13B H 0.1965 0.8776 0.6988 0.135 Uiso 1 1 d R . . . .
C14 C 0.282(3) 0.983(2) 0.7261(6) 0.155(10) Uani 1 1 d D U . . .
H14A H 0.3035 0.9761 0.7494 0.233 Uiso 1 1 d R . . . .
H14B H 0.1894 1.0214 0.7234 0.233 Uiso 1 1 d R . . . .
H14C H 0.3523 1.0347 0.7153 0.233 Uiso 1 1 d R . . . .
C15A C 0.097(2) 0.787(3) 0.7393(7) 0.074(8) Uani 0.5 1 d D U . D 2
H15A H 0.0948 0.8721 0.7489 0.089 Uiso 0.5 1 d R . . D 2
H15B H 0.0522 0.7923 0.7174 0.089 Uiso 0.5 1 d R . . D 2
C15B C 0.175(2) 0.733(3) 0.7673(5) 0.066(6) Uani 0.5 1 d D U . D -1
H15C H 0.2123 0.6575 0.7781 0.079 Uiso 0.5 1 d R . . D -1
H15D H 0.1945 0.8072 0.7809 0.079 Uiso 0.5 1 d R . . D -1
C16 C 0.0194(19) 0.720(2) 0.7644(4) 0.112(8) Uani 1 1 d D U . D -1
H16A H -0.0195 0.7937 0.7537 0.168 Uiso 0.5 1 d R . . D -1
H16B H -0.0013 0.6455 0.7513 0.168 Uiso 0.5 1 d R . . D -1
H16C H -0.0223 0.7104 0.7862 0.168 Uiso 0.5 1 d R . . D -1
H16E H -0.0767 0.7509 0.7656 0.168 Uiso 0.5 1 d R . . D 2
H16F H 0.0184 0.6308 0.7588 0.168 Uiso 0.5 1 d R . . D 2
H16D H 0.0651 0.7310 0.7857 0.168 Uiso 0.5 1 d R . . D 2

loop_
_atom_site_aniso_label
_atom_site_aniso_U_11
_atom_site_aniso_U_22
_atom_site_aniso_U_33
_atom_site_aniso_U_23
_atom_site_aniso_U_13
_atom_site_aniso_U_12
W 0.0477(3) 0.0827(4) 0.0383(2) 0.0215(2) -0.0012(2) -0.0199(3)
Cl1 0.0393(13) 0.078(2) 0.0401(13) -0.0159(15) 0.0085(11) -0.0146(14)
Cl2 0.074(3) 0.173(6) 0.0312(19) 0.000 0.000 -0.044(4)
Cl3 0.071(2) 0.116(3) 0.068(2) 0.044(2) 0.0076(19) -0.033(2)
Cl4 0.081(3) 0.131(4) 0.090(3) 0.078(3) -0.010(2) -0.014(3)
N1 0.029(4) 0.039(4) 0.051(3) 0.012(3) 0.003(3) -0.013(3)
C1 0.029(4) 0.038(5) 0.056(6) 0.000(4) 0.001(4) -0.004(4)
C2 0.032(4) 0.030(4) 0.033(4) -0.006(3) -0.004(3) -0.007(3)
C3 0.044(6) 0.048(5) 0.053(5) 0.006(5) -0.011(5) -0.004(5)
C5 0.039(5) 0.047(6) 0.112(8) 0.004(6) -0.003(5) -0.013(4)
C7 0.028(4) 0.032(4) 0.052(4) -0.002(3) 0.003(3) -0.013(3)
C8 0.033(4) 0.028(4) 0.041(4) -0.011(3) 0.000(3) -0.009(3)
C9 0.039(5) 0.067(7) 0.046(5) -0.030(4) -0.002(4) -0.017(4)
C10 0.051(6) 0.080(8) 0.078(6) -0.039(5) 0.008(5) -0.004(6)
C11 0.037(5) 0.059(7) 0.091(6) -0.031(5) 0.008(4) -0.010(5)
C12 0.031(4) 0.034(5) 0.089(6) -0.014(4) 0.008(4) -0.012(3)
C4A 0.063(12) 0.050(7) 0.18(2) -0.003(8) -0.012(14) -0.010(7)
C6A 0.043(7) 0.057(10) 0.127(19) 0.008(11) -0.010(9) -0.017(7)
C4B 0.037(15) 0.069(17) 0.15(3) 0.03(2) -0.008(15) -0.016(12)
C6B 0.040(8) 0.06(2) 0.15(3) 0.01(2) 0.005(9) -0.014(9)
N2 0.080(9) 0.073(9) 0.060(8) 0.000 0.000 0.004(8)
C13 0.132(14) 0.101(10) 0.104(11) 0.024(8) 0.001(10) -0.010(10)
C14 0.17(3) 0.110(11) 0.18(2) 0.001(10) -0.03(2) 0.003(12)
C15A 0.088(11) 0.073(18) 0.060(15) 0.016(13) -0.004(8) 0.006(10)
C15B 0.076(10) 0.056(15) 0.065(10) 0.009(9) 0.001(7) 0.035(10)
C16 0.077(9) 0.16(2) 0.095(12) 0.053(13) -0.005(7) 0.025(9)

loop_
_atom_type_symbol
_atom_type_description
_atom_type_scat_dispersion_real
_atom_type_scat_dispersion_imag
_atom_type_scat_source
C C 0.0033 0.0016 'International Tables Vol C Tables 4.2.6.8 and 6.1.1.4'
H H 0.0000 0.0000 'International Tables Vol C Tables 4.2.6.8 and 6.1.1.4'
Cl Cl 0.1484 0.1585 'International Tables Vol C Tables 4.2.6.8 and 6.1.1.4'
N N 0.0061 0.0033 'International Tables Vol C Tables 4.2.6.8 and 6.1.1.4'
W W -0.8490 6.8722 'International Tables Vol C Tables 4.2.6.8 and 6.1.1.4'

loop_
_exptl_crystal_face_index_h
_exptl_crystal_face_index_k
_exptl_crystal_face_index_l
_exptl_crystal_face_perp_dist
0.00 0.00 -1.00 0.0300
0.00 0.00 1.00 0.0300
1.00 0.00 0.00 0.1700
-1.00 0.00 0.00 0.1800
0.00 1.00 5.00 0.1200
0.00 -1.00 5.00 0.1200
0.00 1.00 -5.00 0.1200
0.00 -1.00 -5.00 0.1200

loop_
_geom_angle_atom_site_label_1
_geom_angle_atom_site_label_2
_geom_angle_atom_site_label_3
_geom_angle
_geom_angle_site_symmetry_1
_geom_angle_site_symmetry_3
Cl1 W W 54.64(8) . 2_665
Cl1 W W 54.15(9) 2_665 2_665
Cl1 W Cl1 107.54(9) . 2_665
Cl1 W Cl2 76.47(8) 2_665 .
Cl1 W Cl2 76.72(7) . .
Cl2 W W 56.98(5) . 2_665
Cl3 W W 129.78(14) . 2_665
Cl3 W Cl1 81.25(15) . .
Cl3 W Cl1 164.41(12) . 2_665
Cl3 W Cl2 93.60(13) . .
Cl4 W W 126.64(14) . 2_665
Cl4 W Cl1 157.37(14) . .
Cl4 W Cl1 82.49(14) . 2_665
Cl4 W Cl2 86.39(16) . .
Cl4 W Cl3 84.94(16) . .
N1 W W 107.0(3) . 2_665
N1 W Cl1 91.8(3) . 2_665
N1 W Cl1 96.7(3) . .
N1 W Cl2 163.7(3) . .
N1 W Cl3 100.1(3) . .
N1 W Cl4 103.4(3) . .
W Cl1 W 71.21(8) . 2_665
W Cl2 W 66.03(11) 2_665 .
C7 N1 W 176.0(8) . .
C3 C2 C1 110.2(9) . .
C3 C2 C8 113.8(9) . .
C8 C2 C1 110.7(8) . .
C12 C5 C4A 111.7(16) . .
C12 C5 C6B 113(3) . .
C6A C5 C12 112.4(14) . .
C6A C5 C4A 108.2(16) . .
C4B C5 C12 115(2) . .
C4B C5 C6B 115(3) . .
N1 C7 C8 120.1(10) . .
N1 C7 C12 120.3(11) . .
C8 C7 C12 119.6(10) . .
C7 C8 C2 118.9(9) . .
C9 C8 C2 121.6(10) . .
C9 C8 C7 119.4(10) . .
C10 C9 C8 120.2(13) . .
C11 C10 C9 120.4(13) . .
C10 C11 C12 122.2(13) . .
C7 C12 C5 120.3(12) . .
C11 C12 C5 121.6(12) . .
C11 C12 C7 118.1(13) . .
C13 N2 C13 102.1(17) . 2_565
C15A N2 C13 94.4(16) . 2_565
C15A N2 C13 94.4(16) 2_565 .
C15A N2 C13 94.4(13) 2_565 2_565
C15A N2 C13 94.4(13) . .
C15A N2 C15A 166(2) . 2_565
C15B N2 C13 137.3(14) . .
C15B N2 C13 111.2(14) . 2_565
C14 C13 N2 114.7(17) . .
C16 C15A N2 116.2(16) . .
C16 C15B N2 114.4(15) . .
H16E C16 C15A 109.9 . .
H16E C16 H16D 109.5 . .
H16F C16 C15A 108.8 . .
H16F C16 H16E 109.5 . .
H16F C16 H16D 109.4 . .
H16D C16 C15A 109.7 . .

loop_
_geom_bond_atom_site_label_1
_geom_bond_atom_site_label_2
_geom_bond_distance
_geom_bond_site_symmetry_2
W W 2.8251(13) 2_665
W Cl1 2.434(3) 2_665
W Cl1 2.419(4) .
W Cl2 2.592(4) .
W Cl3 2.369(4) .
W Cl4 2.368(4) .
W N1 1.724(9) .
Cl1 W 2.434(3) 2_665
Cl2 W 2.592(4) 2_665
N1 C7 1.398(13) .
C1 C2 1.544(14) .
C2 C3 1.520(14) .
C2 C8 1.523(14) .
C5 C12 1.52(2) .
C5 C4A 1.525(19) .
C5 C6A 1.513(17) .
C5 C4B 1.52(2) .
C5 C6B 1.52(2) .
C7 C8 1.399(15) .
C7 C12 1.422(16) .
C8 C9 1.380(14) .
C9 C10 1.374(18) .
C10 C11 1.36(2) .
C11 C12 1.364(19) .
N2 C13 1.538(15) 2_565
N2 C13 1.538(15) .
N2 C15A 1.531(19) .
N2 C15A 1.531(19) 2_565
N2 C15B 1.525(18) .
C13 C14 1.476(17) .
C15A C16 1.46(3) .
C15B C16 1.50(3) .
C16 H16E 0.9798 .
C16 H16F 0.9798 .
C16 H16D 0.9800 .
